data_7047733
loop_
_publ_author_name
'Rajn\'ak, Cyril'
'Dlh\'a\<n, \<Lubor'
'Moncol, J\'an'
'Titi\<s, J\'an'
'Bo\<ca, Roman'

_publ_section_title
;
 Slow magnetic relaxation in a \m<sub>1,1'</sub>-azido cobalt(ii)
 methylquinoline chain complex.
;
_journal_issue 44
_journal_name_full 'Dalton transactions (Cambridge, England : 2003)'
_journal_page_first 15745
_journal_page_last 15750
_journal_paper_doi 10.1039/c8dt03351j
_journal_volume 47
_journal_year 2018
_chemical_formula_moiety 'C10 H9 Co N7'
_chemical_formula_sum 'C10 H9 Co N7'
_chemical_formula_weight 286.17
_space_group_crystal_system monoclinic
_space_group_IT_number 14
_space_group_name_Hall '-P 2ybc'
_space_group_name_H-M_alt 'P 1 21/c 1'
_symmetry_space_group_name_Hall '-P 2ybc'
_symmetry_space_group_name_H-M 'P 1 21/c 1'
_atom_sites_solution_hydrogens geom
_atom_sites_solution_primary dual
_audit_creation_date 2018-09-07
_audit_creation_method
;
Olex2 1.2
(compiled 2017.08.10 svn.r3458 for OlexSys, GUI svn.r5506)
;
_audit_update_record
;
2018-09-07 deposited with the CCDC.
2018-10-02 downloaded from the CCDC.
;
_cell_angle_alpha 90
_cell_angle_beta 96.452(6)
_cell_angle_gamma 90
_cell_formula_units_Z 4
_cell_length_a 11.8865(9)
_cell_length_b 16.4090(8)
_cell_length_c 6.0486(4)
_cell_measurement_reflns_used 13546
_cell_measurement_temperature 100
_cell_measurement_theta_max 71.46
_cell_measurement_theta_min 3.74
_cell_volume 1172.28(13)
_computing_cell_refinement
;
X-Area Recipe 1.33.0.0 (STOE, 2015)
;
_computing_data_collection
;
X-Area Pilatus3_SV 1.31.136.0 (STOE, 2017)
;
_computing_data_reduction
;
X-Area Integrate 1.71.2.0 (STOE, 2017)
X-Area LANA 1.71.6.0 (STOE, 2017)
;
_computing_molecular_graphics 'Olex2 (Dolomanov et al., 2009)'
_computing_publication_material
;
STOE & Cie GmbH, X-Area, software package for collecting single-crystal or
multi-domain crystal data on STOE area-detector diffractometers, for image 
processing, for the correction and scaling of reflection intensities and 
for outlier rejection, version 1.79, Darmstadt 2017
;
_computing_structure_refinement 'ShelXL (Sheldrick, 2015)'
_computing_structure_solution 'ShelXT (Sheldrick, 2015)'
_diffrn_ambient_temperature 100
_diffrn_detector 'Pilatus3R 300K'
_diffrn_detector_area_resol_mean 5.81
_diffrn_detector_type 'DECTRIS PILATUS3R 300K'
_diffrn_measured_fraction_theta_full 0.988
_diffrn_measured_fraction_theta_max 0.969
_diffrn_measurement_device 'Eulerian 4-circle diffractometer'
_diffrn_measurement_device_type 'Stoe Stadivari with Xenocs Genix3D Cu HF'
_diffrn_measurement_method '\w scans'
_diffrn_radiation_collimation '0.6 mm diameter'
_diffrn_radiation_monochromator 'Graded multilayer mirror'
_diffrn_radiation_polarisn_norm 270
_diffrn_radiation_type CuK\a
_diffrn_radiation_wavelength 1.54186
_diffrn_reflns_av_R_equivalents 0.0618
_diffrn_reflns_av_unetI/netI 0.0630
_diffrn_reflns_Laue_measured_fraction_full 0.988
_diffrn_reflns_Laue_measured_fraction_max 0.969
_diffrn_reflns_limit_h_max 13
_diffrn_reflns_limit_h_min -14
_diffrn_reflns_limit_k_max 19
_diffrn_reflns_limit_k_min -7
_diffrn_reflns_limit_l_max 7
_diffrn_reflns_limit_l_min -7
_diffrn_reflns_number 10729
_diffrn_reflns_point_group_measured_fraction_full 0.988
_diffrn_reflns_point_group_measured_fraction_max 0.969
_diffrn_reflns_theta_full 67.686
_diffrn_reflns_theta_max 71.449
_diffrn_reflns_theta_min 3.742
_diffrn_source 'Genix3D Cu HF'
_diffrn_source_current 0.600
_diffrn_source_power 0.030
_diffrn_source_voltage 50
_exptl_absorpt_coefficient_mu 11.436
_exptl_absorpt_correction_T_max 0.485
_exptl_absorpt_correction_T_min 0.241
_exptl_absorpt_correction_type multi-scan
_exptl_absorpt_process_details
;
STOE LANA, J. Koziskova, F. Hahn, J. Richter, J. Kozisek, 
Acta Chimica Slovaca, vol. 9, no. 2, 2016, pp. 136 - 140.
;
_exptl_crystal_colour 'dark blue'
_exptl_crystal_colour_modifier dark
_exptl_crystal_colour_primary blue
_exptl_crystal_density_diffrn 1.621
_exptl_crystal_description needle
_exptl_crystal_F_000 580
_exptl_crystal_size_max 0.32
_exptl_crystal_size_mid 0.12
_exptl_crystal_size_min 0.08
_refine_diff_density_max 0.916
_refine_diff_density_min -0.322
_refine_diff_density_rms 0.116
_refine_ls_extinction_method none
_refine_ls_goodness_of_fit_ref 0.950
_refine_ls_hydrogen_treatment constr
_refine_ls_matrix_type full
_refine_ls_number_parameters 197
_refine_ls_number_reflns 2212
_refine_ls_number_restraints 264
_refine_ls_restrained_S_all 0.908
_refine_ls_R_factor_all 0.1017
_refine_ls_R_factor_gt 0.0770
_refine_ls_shift/su_max 0.004
_refine_ls_shift/su_mean 0.001
_refine_ls_structure_factor_coef Fsqd
_refine_ls_weighting_details 'w=1/[\s^2^(Fo^2^)+(0.1294P)^2^] where P=(Fo^2^+2Fc^2^)/3'
_refine_ls_weighting_scheme calc
_refine_ls_wR_factor_gt 0.1887
_refine_ls_wR_factor_ref 0.2007
_reflns_Friedel_coverage 0.000
_reflns_number_gt 1385
_reflns_number_total 2212
_reflns_threshold_expression 'I > 2\s(I)'
_cod_data_source_file c8dt03351j2.cif
_cod_data_source_block crco031
_cod_depositor_comments 'Adding full bibliography for 7047733.cif.'
_cod_database_code 7047733
_shelx_shelxl_version_number 2018/3
_shelx_space_group_comment
;
The symmetry employed for this shelxl refinement is uniquely defined
by the following loop, which should always be used as a source of
symmetry information in preference to the above space-group names.
They are only intended as comments.
;
_shelx_estimated_absorpt_t_max 0.461
_shelx_estimated_absorpt_t_min 0.121
_olex2_refinement_description
;
1. Fixed Uiso
 At 1.2 times of:
  All C(H) groups
 At 1.5 times of:
  All C(H,H,H) groups
2. Restrained distances
 Co1-N1 \\sim Co1-N1A
 with sigma of 0.006
3. Restrained planarity
 N1, C1, C2, C3, C4, C5, C6, C7, C8, C9
 with sigma of 0.1
 N1A, C1A, C2A, C3A, C4A, C5A, C6A, C7A, C8A, C9A
 with sigma of 0.1
4. Uiso/Uaniso restraints and constraints
Uanis(N1) = Uanis(N1A)
Uanis(C1) = Uanis(C1A)
Uanis(C2) = Uanis(C2A)
Uanis(C3) = Uanis(C3A)
Uanis(C4) = Uanis(C4A)
Uanis(C5) = Uanis(C5A)
Uanis(C6) = Uanis(C6A)
Uanis(C7) = Uanis(C7A)
Uanis(C8) = Uanis(C8A)
Uanis(C9) = Uanis(C9A)
Uanis(C10) = Uanis(C10A)
5. Rigid body (RIGU) restrains
 All non-hydrogen atoms
 with sigma for 1-2 distances of 0.004 and sigma for 1-3 distances of 0.004
6. Same fragment restrains
{N1A, C1A, C2A, C3A, C4A, C5A, C6A, C7A, C8A, C9A, C10A} sigma for 1-2: 0.01,
1-3: 0.04
as
{N1, C1, C2, C3, C4, C5, C6, C7, C8, C9, C10}
7. Others
 Sof(N1A)=Sof(C1A)=Sof(H1A)=Sof(C2A)=Sof(H2A)=Sof(C3A)=Sof(C4A)=Sof(C5A)=
 Sof(C6A)=Sof(H6A)=Sof(C7A)=Sof(H7A)=Sof(C8A)=Sof(H8A)=Sof(C9A)=Sof(H9A)=
 Sof(C10A)=Sof(H10D)=Sof(H10E)=Sof(H10F)=1-FVAR(1)
 Sof(N1)=Sof(C1)=Sof(H1)=Sof(C2)=Sof(H2)=Sof(C3)=Sof(C4)=Sof(C5)=Sof(C6)=
 Sof(H6)=Sof(C7)=Sof(H7)=Sof(C8)=Sof(H8)=Sof(C9)=Sof(H9)=Sof(C10)=Sof(H10A)=
 Sof(H10B)=Sof(H10C)=FVAR(1)
8.a Me refined with riding coordinates:
 C10(H10A,H10B,H10C), C10A(H10D,H10E,H10F)
8.b Aromatic/amide H refined with riding coordinates:
 C1(H1), C2(H2), C6(H6), C7(H7), C8(H8), C9(H9), C1A(H1A), C2A(H2A), C6A(H6A),
 C7A(H7A), C8A(H8A), C9A(H9A)
;
_olex2_submission_special_instructions 'No special instructions were received'

loop_
_space_group_symop_operation_xyz
'x, y, z'
'-x, y+1/2, -z+1/2'
'-x, -y, -z'
'x, -y-1/2, z-1/2'

loop_
_atom_site_label
_atom_site_type_symbol
_atom_site_fract_x
_atom_site_fract_y
_atom_site_fract_z
_atom_site_U_iso_or_equiv
_atom_site_adp_type
_atom_site_occupancy
_atom_site_site_symmetry_order
_atom_site_calc_flag
_atom_site_refinement_flags_posn
_atom_site_refinement_flags_adp
_atom_site_refinement_flags_occupancy
_atom_site_disorder_assembly
_atom_site_disorder_group
Co1 Co 0.24941(8) 0.28490(5) 0.21074(15) 0.0463(4) Uani 1 1 d D U . . .
N2 N 0.1436(5) 0.2261(3) -0.0243(8) 0.0484(11) Uani 1 1 d . U . . .
N3 N 0.0646(5) 0.1842(4) 0.0000(9) 0.0559(13) Uani 1 1 d . U . . .
N4 N -0.0114(6) 0.1429(5) 0.0209(11) 0.0807(19) Uani 1 1 d . U . . .
N5 N 0.3557(5) 0.2263(3) 0.4421(9) 0.0531(12) Uani 1 1 d . U . . .
N6 N 0.4473(5) 0.2054(4) 0.4215(8) 0.0578(13) Uani 1 1 d . U . . .
N7 N 0.5384(6) 0.1854(6) 0.4014(12) 0.096(3) Uani 1 1 d . U . . .
N1 N 0.2284(5) 0.4095(4) 0.1725(10) 0.0583(14) Uani 0.947(8) 1 d D U P A 1
C1 C 0.1652(5) 0.4364(4) -0.0124(10) 0.0516(15) Uani 0.947(8) 1 d D U P A 1
H1 H 0.134725 0.396221 -0.115319 0.062 Uiso 0.947(8) 1 calc R . P A 1
C2 C 0.1410(7) 0.5156(5) -0.0653(14) 0.0646(18) Uani 0.947(8) 1 d D U P A 1
H2 H 0.095747 0.529063 -0.199944 0.078 Uiso 0.947(8) 1 calc R . P A 1
C3 C 0.1847(6) 0.5783(5) 0.0845(13) 0.0608(17) Uani 0.947(8) 1 d D U P A 1
C4 C 0.2510(6) 0.5505(4) 0.2760(12) 0.0496(14) Uani 0.947(8) 1 d D U P A 1
C5 C 0.2719(6) 0.4651(5) 0.3189(12) 0.0556(15) Uani 0.947(8) 1 d D U P A 1
C6 C 0.3417(6) 0.4394(5) 0.5096(11) 0.0556(16) Uani 0.947(8) 1 d D U P A 1
H6 H 0.358868 0.383354 0.534583 0.067 Uiso 0.947(8) 1 calc R . P A 1
C7 C 0.3840(7) 0.4976(5) 0.6574(16) 0.072(2) Uani 0.947(8) 1 d D U P A 1
H7 H 0.430046 0.480283 0.787365 0.087 Uiso 0.947(8) 1 calc R . P A 1
C8 C 0.3637(8) 0.5811(6) 0.6297(15) 0.076(2) Uani 0.947(8) 1 d D U P A 1
H8 H 0.393747 0.619656 0.737894 0.091 Uiso 0.947(8) 1 calc R . P A 1
C9 C 0.3010(7) 0.6039(6) 0.4462(14) 0.0682(19) Uani 0.947(8) 1 d D U P A 1
H9 H 0.287929 0.660599 0.425473 0.082 Uiso 0.947(8) 1 calc R . P A 1
C10 C 0.1620(7) 0.6633(5) 0.0355(15) 0.072(2) Uani 0.947(8) 1 d D U P A 1
H10A H 0.113973 0.668052 -0.106582 0.108 Uiso 0.947(8) 1 calc R . P A 1
H10B H 0.123072 0.687477 0.154096 0.108 Uiso 0.947(8) 1 calc R . P A 1
H10C H 0.233557 0.692038 0.025840 0.108 Uiso 0.947(8) 1 calc R . P A 1
N1A N 0.222(7) 0.4028(15) 0.094(11) 0.0583(14) Uani 0.053(8) 1 d D U P A 2
C1A C 0.150(7) 0.419(3) -0.090(11) 0.0516(15) Uani 0.053(8) 1 d D U P A 2
H1A H 0.127020 0.373475 -0.180226 0.062 Uiso 0.053(8) 1 calc R . P A 2
C2A C 0.106(7) 0.492(3) -0.163(11) 0.0646(18) Uani 0.053(8) 1 d D U P A 2
H2A H 0.055948 0.495066 -0.296749 0.078 Uiso 0.053(8) 1 calc R . P A 2
C3A C 0.136(7) 0.565(3) -0.041(12) 0.0608(17) Uani 0.053(8) 1 d D U P A 2
C4A C 0.207(6) 0.550(2) 0.157(11) 0.0496(14) Uani 0.053(8) 1 d D U P A 2
C5A C 0.252(6) 0.470(2) 0.211(11) 0.0556(15) Uani 0.053(8) 1 d D U P A 2
C6A C 0.328(8) 0.458(4) 0.404(12) 0.0556(16) Uani 0.053(8) 1 d D U P A 2
H6A H 0.359948 0.405638 0.441739 0.067 Uiso 0.053(8) 1 calc R . P A 2
C7A C 0.355(8) 0.524(5) 0.535(13) 0.072(2) Uani 0.053(8) 1 d D U P A 2
H7A H 0.399824 0.515603 0.672771 0.087 Uiso 0.053(8) 1 calc R . P A 2
C8A C 0.321(10) 0.604(5) 0.484(16) 0.076(2) Uani 0.053(8) 1 d D U P A 2
H8A H 0.346366 0.648968 0.575888 0.091 Uiso 0.053(8) 1 calc R . P A 2
C9A C 0.251(8) 0.614(3) 0.300(14) 0.0682(19) Uani 0.053(8) 1 d D U P A 2
H9A H 0.229012 0.668449 0.259219 0.082 Uiso 0.053(8) 1 calc R . P A 2
C10A C 0.108(12) 0.645(3) -0.128(19) 0.072(2) Uani 0.053(8) 1 d D U P A 2
H10D H 0.057798 0.640431 -0.266826 0.108 Uiso 0.053(8) 1 calc R . P A 2
H10E H 0.070351 0.676297 -0.019240 0.108 Uiso 0.053(8) 1 calc R . P A 2
H10F H 0.177787 0.673577 -0.156558 0.108 Uiso 0.053(8) 1 calc R . P A 2

loop_
_atom_site_aniso_label
_atom_site_aniso_U_11
_atom_site_aniso_U_22
_atom_site_aniso_U_33
_atom_site_aniso_U_23
_atom_site_aniso_U_13
_atom_site_aniso_U_12
Co1 0.0631(6) 0.0366(5) 0.0397(5) 0.0001(4) 0.0082(3) -0.0001(4)
N2 0.069(3) 0.045(3) 0.031(2) -0.0035(18) 0.005(2) 0.000(2)
N3 0.061(3) 0.062(3) 0.044(3) 0.004(2) 0.002(2) -0.001(2)
N4 0.077(4) 0.095(5) 0.070(4) 0.009(4) 0.006(3) -0.028(3)
N5 0.069(3) 0.045(3) 0.047(3) 0.001(2) 0.012(2) 0.000(2)
N6 0.066(3) 0.067(4) 0.040(3) -0.003(2) 0.000(2) 0.009(3)
N7 0.077(4) 0.150(8) 0.058(4) -0.005(4) 0.002(3) 0.044(4)
N1 0.072(3) 0.056(3) 0.049(3) 0.000(2) 0.016(2) -0.004(2)
C1 0.072(4) 0.052(3) 0.031(3) -0.003(2) 0.005(3) 0.000(3)
C2 0.079(5) 0.052(4) 0.064(5) 0.003(3) 0.014(3) 0.003(3)
C3 0.064(4) 0.059(4) 0.060(4) 0.007(3) 0.013(3) 0.005(3)
C4 0.058(3) 0.044(3) 0.051(3) -0.001(2) 0.020(2) 0.000(2)
C5 0.063(4) 0.062(3) 0.043(4) 0.001(3) 0.011(3) -0.002(3)
C6 0.074(4) 0.060(4) 0.033(3) 0.004(3) 0.007(3) -0.004(3)
C7 0.081(5) 0.064(4) 0.073(5) -0.012(3) 0.010(4) -0.010(3)
C8 0.091(5) 0.067(4) 0.069(5) -0.014(4) 0.007(4) -0.005(4)
C9 0.070(5) 0.079(5) 0.057(4) -0.007(3) 0.016(3) -0.011(3)
C10 0.083(5) 0.057(4) 0.077(5) 0.003(3) 0.013(4) 0.002(3)
N1A 0.072(3) 0.056(3) 0.049(3) 0.000(2) 0.016(2) -0.004(2)
C1A 0.072(4) 0.052(3) 0.031(3) -0.003(2) 0.005(3) 0.000(3)
C2A 0.079(5) 0.052(4) 0.064(5) 0.003(3) 0.014(3) 0.003(3)
C3A 0.064(4) 0.059(4) 0.060(4) 0.007(3) 0.013(3) 0.005(3)
C4A 0.058(3) 0.044(3) 0.051(3) -0.001(2) 0.020(2) 0.000(2)
C5A 0.063(4) 0.062(3) 0.043(4) 0.001(3) 0.011(3) -0.002(3)
C6A 0.074(4) 0.060(4) 0.033(3) 0.004(3) 0.007(3) -0.004(3)
C7A 0.081(5) 0.064(4) 0.073(5) -0.012(3) 0.010(4) -0.010(3)
C8A 0.091(5) 0.067(4) 0.069(5) -0.014(4) 0.007(4) -0.005(4)
C9A 0.070(5) 0.079(5) 0.057(4) -0.007(3) 0.016(3) -0.011(3)
C10A 0.083(5) 0.057(4) 0.077(5) 0.003(3) 0.013(4) 0.002(3)

loop_
_atom_type_symbol
_atom_type_description
_atom_type_scat_dispersion_real
_atom_type_scat_dispersion_imag
_atom_type_scat_source
C C 0.0181 0.0091 'International Tables Vol C Tables 4.2.6.8 and 6.1.1.4'
H H 0.0000 0.0000 'International Tables Vol C Tables 4.2.6.8 and 6.1.1.4'
Co Co -2.3653 3.6143 'International Tables Vol C Tables 4.2.6.8 and 6.1.1.4'
N N 0.0311 0.0180 'International Tables Vol C Tables 4.2.6.8 and 6.1.1.4'

loop_
_geom_angle_atom_site_label_1
_geom_angle_atom_site_label_2
_geom_angle_atom_site_label_3
_geom_angle
_geom_angle_site_symmetry_1
_geom_angle_site_symmetry_3
N2 Co1 N2 96.5(2) . 4_566
N2 Co1 N5 170.32(19) 4_566 4_565
N2 Co1 N5 78.6(2) . 4_565
N2 Co1 N1 109.5(2) . .
N2 Co1 N1A 98.2(18) . .
N5 Co1 N2 123.2(2) . .
N5 Co1 N2 79.4(2) . 4_566
N5 Co1 N5 96.1(2) . 4_565
N5 Co1 N1 127.3(2) . .
N5 Co1 N1A 138.0(19) . .
N1 Co1 N2 95.3(2) . 4_566
N1 Co1 N5 94.2(2) . 4_565
N1A Co1 N5 85(2) . 4_565
Co1 N2 Co1 101.1(2) . 4_565
N3 N2 Co1 128.7(4) . .
N3 N2 Co1 125.5(4) . 4_565
N4 N3 N2 179.0(7) . .
Co1 N5 Co1 100.8(2) . 4_566
N6 N5 Co1 125.9(4) . .
N6 N5 Co1 133.2(4) . 4_566
N7 N6 N5 179.5(8) . .
C1 N1 Co1 117.6(5) . .
C5 N1 Co1 124.6(5) . .
C5 N1 C1 117.7(6) . .
N1 C1 H1 116.9 . .
N1 C1 C2 126.1(7) . .
C2 C1 H1 116.9 . .
C1 C2 H2 120.5 . .
C1 C2 C3 119.0(7) . .
C3 C2 H2 120.5 . .
C2 C3 C10 121.2(7) . .
C4 C3 C2 114.9(7) . .
C4 C3 C10 123.9(7) . .
C3 C4 C5 122.3(6) . .
C3 C4 C9 123.1(7) . .
C9 C4 C5 114.6(7) . .
N1 C5 C4 119.9(7) . .
N1 C5 C6 119.2(7) . .
C6 C5 C4 120.8(6) . .
C5 C6 H6 121.1 . .
C7 C6 C5 117.8(8) . .
C7 C6 H6 121.1 . .
C6 C7 H7 117.9 . .
C6 C7 C8 124.2(9) . .
C8 C7 H7 117.9 . .
C7 C8 H8 121.6 . .
C9 C8 C7 116.8(8) . .
C9 C8 H8 121.6 . .
C4 C9 H9 117.2 . .
C8 C9 C4 125.7(9) . .
C8 C9 H9 117.2 . .
C3 C10 H10A 109.5 . .
C3 C10 H10B 109.5 . .
C3 C10 H10C 109.5 . .
H10A C10 H10B 109.5 . .
H10A C10 H10C 109.5 . .
H10B C10 H10C 109.5 . .
C1A N1A Co1 122(3) . .
C5A N1A Co1 125(3) . .
C5A N1A C1A 112(2) . .
N1A C1A H1A 115.6 . .
N1A C1A C2A 129(3) . .
C2A C1A H1A 115.6 . .
C1A C2A H2A 120.0 . .
C1A C2A C3A 120(3) . .
C3A C2A H2A 119.9 . .
C2A C3A C10A 123(3) . .
C4A C3A C2A 113(2) . .
C4A C3A C10A 124(3) . .
C3A C4A C5A 122(2) . .
C3A C4A C9A 122(2) . .
C9A C4A C5A 116(2) . .
N1A C5A C4A 124(2) . .
N1A C5A C6A 116(2) . .
C6A C5A C4A 120(2) . .
C5A C6A H6A 121.6 . .
C7A C6A C5A 117(2) . .
C7A C6A H6A 121.6 . .
C6A C7A H7A 117.2 . .
C6A C7A C8A 126(3) . .
C8A C7A H7A 117.2 . .
C7A C8A H8A 121.9 . .
C9A C8A C7A 116(3) . .
C9A C8A H8A 121.9 . .
C4A C9A H9A 117.6 . .
C8A C9A C4A 125(3) . .
C8A C9A H9A 117.6 . .
C3A C10A H10D 109.5 . .
C3A C10A H10E 109.5 . .
C3A C10A H10F 109.5 . .
H10D C10A H10E 109.5 . .
H10D C10A H10F 109.5 . .
H10E C10A H10F 109.5 . .

loop_
_geom_bond_atom_site_label_1
_geom_bond_atom_site_label_2
_geom_bond_distance
_geom_bond_site_symmetry_2
Co1 N2 2.153(5) 4_566
Co1 N2 2.033(5) .
Co1 N5 2.175(6) 4_565
Co1 N5 2.020(5) .
Co1 N1 2.070(6) .
Co1 N1A 2.072(9) .
N2 N3 1.186(7) .
N3 N4 1.147(8) .
N5 N6 1.162(8) .
N6 N7 1.151(8) .
N1 C1 1.349(9) .
N1 C5 1.334(9) .
C1 H1 0.9500 .
C1 C2 1.362(10) .
C2 H2 0.9500 .
C2 C3 1.429(11) .
C3 C4 1.402(10) .
C3 C10 1.446(11) .
C4 C5 1.442(10) .
C4 C9 1.429(11) .
C5 C6 1.408(10) .
C6 H6 0.9500 .
C6 C7 1.365(11) .
C7 H7 0.9500 .
C7 C8 1.398(13) .
C8 H8 0.9500 .
C8 C9 1.320(12) .
C9 H9 0.9500 .
C10 H10A 0.9800 .
C10 H10B 0.9800 .
C10 H10C 0.9800 .
N1A C1A 1.350(13) .
N1A C5A 1.337(14) .
C1A H1A 0.9500 .
C1A C2A 1.364(14) .
C2A H2A 0.9500 .
C2A C3A 1.428(15) .
C3A C4A 1.404(14) .
C3A C10A 1.444(15) .
C4A C5A 1.441(14) .
C4A C9A 1.428(15) .
C5A C6A 1.411(14) .
C6A H6A 0.9500 .
C6A C7A 1.364(15) .
C7A H7A 0.9500 .
C7A C8A 1.398(16) .
C8A H8A 0.9500 .
C8A C9A 1.319(16) .
C9A H9A 0.9500 .
C10A H10D 0.9800 .
C10A H10E 0.9800 .
C10A H10F 0.9800 .
